data_4314983
loop_
_publ_author_name
'Shigehisa Akine'
'Satoko Kagiyama'
'Tatsuya Nabeshima'

_publ_contact_author_address
;
Tsukuba, Ibaraki 305-8571, Japan
;
_publ_contact_author_email akine@chem.tsukuba.ac.jp
_publ_contact_author_fax +81-29-853-4527
_publ_contact_author_name 'Shigehisa Akine'
_publ_contact_author_phone +81-29-853-4527
_publ_section_title
;
 Modulation of Multimetal Complexation Behavior of Tetraoxime Ligand by
 Covalent Transformation of Olefinic Functionalities
;
_journal_name_full 'Inorganic Chemistry'
_journal_page_first 2141
_journal_page_last 2152
_journal_paper_doi 10.1021/ic9019926
_journal_volume 49
_journal_year 2010
_chemical_formula_moiety C38H40.50Cl4.50LaN4O16.50Zn2
_chemical_formula_sum 'C38 H40.5 Cl4.5 La N4 O16.5 Zn2'
_chemical_formula_weight 1246.42
_chemical_name_common '[LZn2La(OAc)3(MeOH)0.5]_1.5CHCL3'
_chemical_name_systematic
; 
 ? 
;
_space_group_IT_number 2
_symmetry_cell_setting triclinic
_symmetry_space_group_name_Hall '-P 1'
_symmetry_space_group_name_H-M 'P -1'
_atom_sites_solution_hydrogens geom
_atom_sites_solution_primary direct
_atom_sites_solution_secondary difmap
_audit_creation_method SHELXL-97
_cell_angle_alpha 88.589(15)
_cell_angle_beta 80.960(13)
_cell_angle_gamma 65.885(15)
_cell_formula_units_Z 2
_cell_length_a 12.504(5)
_cell_length_b 13.294(6)
_cell_length_c 15.402(5)
_cell_measurement_reflns_used 22015
_cell_measurement_temperature 120
_cell_measurement_theta_max 27.00
_cell_measurement_theta_min 3.07
_cell_volume 2305.6(16)
_computing_cell_refinement 'Rapid AUTO (Rigaku Corp.)'
_computing_data_collection 'Rapid AUTO (Rigaku Corp.)'
_computing_data_reduction 'Rapid AUTO (Rigaku Corp.)'
_computing_molecular_graphics ORTEP-3
_computing_publication_material ORTEP-3
_computing_structure_refinement 'SHELXL-97 (Sheldrick, 1997)'
_computing_structure_solution 'DIRDIF99 (Beurskens et al., 1999)'
_diffrn_ambient_temperature 120
_diffrn_measured_fraction_theta_full 0.996
_diffrn_measured_fraction_theta_max 0.996
_diffrn_measurement_device_type 'Rigaku R-AXIS Rapid'
_diffrn_measurement_method IP
_diffrn_radiation_monochromator graphite
_diffrn_radiation_source 'fine-focus sealed tube'
_diffrn_radiation_type MoK\a
_diffrn_radiation_wavelength 0.71069
_diffrn_reflns_av_R_equivalents 0.0678
_diffrn_reflns_av_sigmaI/netI 0.0945
_diffrn_reflns_limit_h_max 15
_diffrn_reflns_limit_h_min -14
_diffrn_reflns_limit_k_max 16
_diffrn_reflns_limit_k_min -16
_diffrn_reflns_limit_l_max 19
_diffrn_reflns_limit_l_min -19
_diffrn_reflns_number 22015
_diffrn_reflns_theta_full 27.00
_diffrn_reflns_theta_max 27.00
_diffrn_reflns_theta_min 3.07
_diffrn_standards_decay_% 0
_diffrn_standards_interval_count 0
_diffrn_standards_interval_time 0
_diffrn_standards_number 0
_exptl_absorpt_coefficient_mu 2.277
_exptl_absorpt_correction_T_max 0.9559
_exptl_absorpt_correction_T_min 0.5483
_exptl_absorpt_correction_type multi-scan
_exptl_absorpt_process_details 'Rapid AUTO (Rigaku Corp.)'
_exptl_crystal_colour yellow
_exptl_crystal_density_diffrn 1.795
_exptl_crystal_density_method 'not measured'
_exptl_crystal_description prismatic
_exptl_crystal_F_000 1244
_exptl_crystal_size_max 0.30
_exptl_crystal_size_mid 0.15
_exptl_crystal_size_min 0.02
_refine_diff_density_max 1.340
_refine_diff_density_min -1.647
_refine_diff_density_rms 0.144
_refine_ls_extinction_method none
_refine_ls_goodness_of_fit_ref 1.042
_refine_ls_hydrogen_treatment mixed
_refine_ls_matrix_type full
_refine_ls_number_parameters 669
_refine_ls_number_reflns 10014
_refine_ls_number_restraints 51
_refine_ls_restrained_S_all 1.043
_refine_ls_R_factor_all 0.0983
_refine_ls_R_factor_gt 0.0619
_refine_ls_shift/su_max 0.001
_refine_ls_shift/su_mean 0.000
_refine_ls_structure_factor_coef Fsqd
_refine_ls_weighting_details 'calc w=1/[\s^2^(Fo^2^)+(0.0629P)^2^+5.6804P] where P=(Fo^2^+2Fc^2^)/3'
_refine_ls_weighting_scheme calc
_refine_ls_wR_factor_gt 0.1402
_refine_ls_wR_factor_ref 0.1591
_reflns_number_gt 6866
_reflns_number_total 10014
_reflns_threshold_expression >2sigma(I)
_cod_data_source_file ic9019926_si_001_19.cif
_cod_data_source_block sat-LZn2La
_cod_original_cell_volume 2305.6(15)
_cod_original_formula_sum 'C38 H40.50 Cl4.50 La N4 O16.50 Zn2'
_cod_database_code 4314983

loop_
_symmetry_equiv_pos_as_xyz
'x, y, z'
'-x, -y, -z'

loop_
_atom_site_label
_atom_site_type_symbol
_atom_site_fract_x
_atom_site_fract_y
_atom_site_fract_z
_atom_site_U_iso_or_equiv
_atom_site_adp_type
_atom_site_occupancy
_atom_site_symmetry_multiplicity
_atom_site_calc_flag
_atom_site_refinement_flags
_atom_site_disorder_assembly
_atom_site_disorder_group
La1 La 0.24197(3) 0.29678(3) 0.20992(2) 0.03008(10) Uani 1 1 d . . .
Zn1 Zn 0.14293(7) 0.20340(6) 0.03750(5) 0.03241(17) Uani 1 1 d . A .
Zn2 Zn 0.51568(7) 0.30104(6) 0.21988(5) 0.03837(19) Uani 1 1 d . A .
C1 C -0.0942(5) 0.4587(5) 0.0583(4) 0.0301(13) Uani 1 1 d . A .
C2 C -0.0195(5) 0.4333(5) 0.1233(4) 0.0337(14) Uani 1 1 d . . .
C3 C -0.0512(5) 0.5085(5) 0.1951(4) 0.0315(13) Uani 1 1 d . A .
C4 C -0.1534(6) 0.6040(5) 0.2031(4) 0.0361(15) Uani 1 1 d . . .
H1 H -0.1741 0.6532 0.2528 0.043 Uiso 1 1 calc R A .
C5 C -0.2270(6) 0.6294(6) 0.1386(5) 0.0419(16) Uani 1 1 d . A .
H2 H -0.2979 0.6951 0.1445 0.050 Uiso 1 1 calc R . .
C6 C -0.1960(6) 0.5589(5) 0.0673(4) 0.0350(14) Uani 1 1 d . . .
H3 H -0.2442 0.5778 0.0225 0.042 Uiso 1 1 calc R A .
O1 O 0.0804(4) 0.3432(3) 0.1188(3) 0.0334(10) Uani 1 1 d . A .
O2 O 0.0302(4) 0.4779(3) 0.2529(3) 0.0320(10) Uani 1 1 d . A .
C7 C -0.0686(6) 0.3910(5) -0.0212(4) 0.0336(14) Uani 1 1 d . . .
H4 H -0.1138 0.4221 -0.0667 0.040 Uiso 1 1 calc R A .
N1 N 0.0114(5) 0.2914(4) -0.0339(3) 0.0361(12) Uani 1 1 d . A .
O3 O 0.0210(4) 0.2547(4) -0.1226(3) 0.0392(11) Uani 1 1 d . . .
C8 C 0.0009(7) 0.1578(6) -0.1265(5) 0.0493(19) Uani 1 1 d . A .
H5 H 0.0045 0.1388 -0.1889 0.059 Uiso 1 1 calc R . .
H6 H -0.0805 0.1739 -0.0959 0.059 Uiso 1 1 calc R . .
C9 C 0.0867(7) 0.0579(6) -0.0866(5) 0.0473(18) Uani 1 1 d . . .
H7 H 0.0736 0.0708 -0.0220 0.057 Uiso 1 1 calc R A .
H8 H 0.0709 -0.0071 -0.0985 0.057 Uiso 1 1 calc R . .
O4 O 0.2075(5) 0.0355(4) -0.1214(3) 0.0480(13) Uani 1 1 d . A .
N2 N 0.2507(6) 0.0947(4) -0.0710(4) 0.0417(14) Uani 1 1 d . . .
C10 C 0.3608(7) 0.0699(5) -0.1013(4) 0.0382(16) Uani 1 1 d . A .
H9 H 0.3951 0.0219 -0.1523 0.046 Uiso 1 1 calc R . .
C11 C 0.4366(6) 0.1092(5) -0.0639(4) 0.0382(16) Uani 1 1 d . . .
C12 C 0.4011(6) 0.1676(5) 0.0183(4) 0.0350(14) Uani 1 1 d . A .
C13 C 0.4828(6) 0.1931(5) 0.0562(4) 0.0383(15) Uani 1 1 d . . .
C14 C 0.5964(6) 0.1665(5) 0.0095(4) 0.0372(15) Uani 1 1 d . A .
C15 C 0.6288(6) 0.1114(6) -0.0742(5) 0.0438(17) Uani 1 1 d . . .
H10 H 0.7055 0.0947 -0.1069 0.053 Uiso 1 1 calc R A .
C16 C 0.5516(7) 0.0822(6) -0.1081(5) 0.0460(18) Uani 1 1 d . A .
H11 H 0.5763 0.0424 -0.1632 0.055 Uiso 1 1 calc R . .
O5 O 0.2942(4) 0.1984(4) 0.0656(3) 0.0338(10) Uani 1 1 d . A .
O6 O 0.4469(4) 0.2376(4) 0.1363(3) 0.0383(11) Uani 1 1 d . A .
C17 C 0.6846(7) 0.1909(6) 0.0428(5) 0.0452(17) Uani 1 1 d . . .
H12 H 0.7595 0.1682 0.0059 0.054 Uiso 1 1 calc R A .
N3 N 0.6744(5) 0.2398(5) 0.1167(5) 0.0472(16) Uani 1 1 d . A .
O7 O 0.7838(5) 0.2496(5) 0.1186(4) 0.0603(15) Uani 1 1 d . . .
C18 C 0.7866(7) 0.2867(7) 0.2044(6) 0.057(2) Uani 1 1 d . A .
H13 H 0.8682 0.2784 0.2078 0.068 Uiso 1 1 calc R . .
H14 H 0.7661 0.2396 0.2487 0.068 Uiso 1 1 calc R . .
C19 C 0.7015(6) 0.4056(7) 0.2261(5) 0.0492(18) Uani 1 1 d . . .
H15 H 0.7456 0.4531 0.2162 0.059 Uiso 1 1 calc R A .
H16 H 0.6414 0.4284 0.1864 0.059 Uiso 1 1 calc R . .
O8 O 0.6429(5) 0.4209(5) 0.3160(4) 0.0568(14) Uani 1 1 d . A .
N4 N 0.5585(5) 0.3744(5) 0.3242(4) 0.0424(14) Uani 1 1 d . . .
C20 C 0.5208(7) 0.3691(6) 0.4066(5) 0.0462(18) Uani 1 1 d . A .
H17 H 0.5570 0.3912 0.4478 0.055 Uiso 1 1 calc R . .
C21 C 0.4300(7) 0.3332(6) 0.4416(5) 0.0434(17) Uani 1 1 d . . .
C22 C 0.3439(6) 0.3299(6) 0.3922(4) 0.0383(15) Uani 1 1 d . A .
C23 C 0.2571(6) 0.2974(5) 0.4359(4) 0.0382(15) Uani 1 1 d . . .
C24 C 0.2580(7) 0.2594(6) 0.5201(5) 0.0444(17) Uani 1 1 d . A .
H18 H 0.2017 0.2320 0.5462 0.053 Uiso 1 1 calc R . .
C25 C 0.3465(7) 0.2629(6) 0.5664(5) 0.0454(18) Uani 1 1 d . . .
H19 H 0.3487 0.2380 0.6247 0.055 Uiso 1 1 calc R A .
C26 C 0.4268(7) 0.3004(6) 0.5298(4) 0.0477(18) Uani 1 1 d . A .
H20 H 0.4823 0.3050 0.5633 0.057 Uiso 1 1 calc R . .
O9 O 0.3445(4) 0.3582(4) 0.3092(3) 0.0393(11) Uani 1 1 d . A .
O10 O 0.1687(4) 0.3061(4) 0.3859(3) 0.0390(11) Uani 1 1 d . A .
C27 C 0.0681(6) 0.2883(6) 0.4295(5) 0.0429(16) Uani 1 1 d . . .
H21 H 0.0468 0.3191 0.4908 0.052 Uiso 1 1 calc R A .
H22 H 0.0886 0.2082 0.4315 0.052 Uiso 1 1 calc R . .
C28 C -0.0367(6) 0.3430(6) 0.3817(5) 0.0439(17) Uani 1 1 d . A .
H23 H -0.0986 0.3167 0.4052 0.053 Uiso 1 1 calc R . .
H24 H -0.0109 0.3193 0.3187 0.053 Uiso 1 1 calc R . .
C29 C -0.0915(6) 0.4688(6) 0.3894(5) 0.0402(16) Uani 1 1 d . . .
H25 H -0.1670 0.4968 0.3655 0.048 Uiso 1 1 calc R A .
H26 H -0.1107 0.4924 0.4525 0.048 Uiso 1 1 calc R . .
C30 C -0.0141(6) 0.5209(5) 0.3427(4) 0.0387(16) Uani 1 1 d . A .
H27 H -0.0601 0.6017 0.3431 0.046 Uiso 1 1 calc R . .
H28 H 0.0536 0.5065 0.3741 0.046 Uiso 1 1 calc R . .
O11 O 0.1530(4) 0.1592(4) 0.2328(3) 0.0388(11) Uani 1 1 d . A .
O12 O 0.0927(4) 0.1069(4) 0.1197(3) 0.0350(10) Uani 1 1 d . . .
C31 C 0.1070(6) 0.1052(5) 0.1992(4) 0.0361(15) Uani 1 1 d . A .
C32 C 0.0662(8) 0.0313(7) 0.2583(5) 0.053(2) Uani 1 1 d . . .
H29 H 0.0826 0.0370 0.3178 0.080 Uiso 1 1 calc R A .
H30 H 0.1088 -0.0452 0.2353 0.080 Uiso 1 1 calc R . .
H31 H -0.0193 0.0541 0.2604 0.080 Uiso 1 1 calc R . .
O13 O 0.2730(4) 0.4566(4) 0.1375(3) 0.0376(10) Uani 1 1 d . A .
O14 O 0.4500(4) 0.4490(4) 0.1600(3) 0.0394(11) Uani 1 1 d . . .
C33 C 0.3574(6) 0.4876(5) 0.1251(4) 0.0385(15) Uani 1 1 d . A .
C34 C 0.3451(7) 0.5824(6) 0.0649(5) 0.0463(17) Uani 1 1 d . . .
H32 H 0.2708 0.6053 0.0411 0.069 Uiso 1 1 calc R A .
H33 H 0.4122 0.5585 0.0164 0.069 Uiso 1 1 calc R . .
H34 H 0.3443 0.6445 0.0983 0.069 Uiso 1 1 calc R . .
O15 O 0.3916(13) 0.1357(14) 0.2835(13) 0.035(3) Uani 0.50 1 d P A 1
O16 O 0.5507(13) 0.1583(13) 0.2921(9) 0.0339(17) Uani 0.50 1 d PU A 1
C35 C 0.4845(10) 0.1094(9) 0.3018(7) 0.023(2) Uani 0.50 1 d P A 1
C36 C 0.5293(15) 0.0079(13) 0.3551(12) 0.058(4) Uani 0.50 1 d P A 1
H35 H 0.6088 -0.0058 0.3667 0.086 Uiso 0.50 1 calc PR A 1
H36 H 0.5328 -0.0558 0.3222 0.086 Uiso 0.50 1 calc PR A 1
H37 H 0.4753 0.0194 0.4110 0.086 Uiso 0.50 1 calc PR A 1
O17 O 0.5720(13) 0.1475(14) 0.2758(10) 0.0339(17) Uani 0.50 1 d PDU A 2
O18 O 0.7544(13) 0.0957(13) 0.3187(11) 0.078(4) Uani 0.50 1 d PU A 2
C37 C 0.6671(18) 0.0847(17) 0.3103(13) 0.069(5) Uani 0.50 1 d PU A 2
C38 C 0.6710(19) -0.0274(18) 0.3357(17) 0.103(9) Uani 0.50 1 d P A 2
H38 H 0.5971 -0.0318 0.3268 0.154 Uiso 0.50 1 calc PR A 2
H39 H 0.6800 -0.0379 0.3978 0.154 Uiso 0.50 1 calc PR A 2
H40 H 0.7384 -0.0851 0.2991 0.154 Uiso 0.50 1 calc PR A 2
O19 O 0.3754(14) 0.1182(15) 0.2762(14) 0.035(3) Uani 0.50 1 d PD A 2
H41 H 0.444(4) 0.121(7) 0.285(8) 0.053 Uiso 0.50 1 d PD B 2
C39 C 0.362(2) 0.0376(16) 0.3440(12) 0.075(6) Uani 0.50 1 d P A 2
H42 H 0.4398 -0.0208 0.3484 0.112 Uiso 0.50 1 calc PR A 2
H43 H 0.3106 0.0049 0.3261 0.112 Uiso 0.50 1 calc PR A 2
H44 H 0.3255 0.0767 0.4014 0.112 Uiso 0.50 1 calc PR A 2
Cl1 Cl 0.1546(2) 0.6840(2) 0.28800(19) 0.0792(7) Uani 1 1 d . . .
Cl2 Cl 0.2790(2) 0.6258(2) 0.43599(14) 0.0775(7) Uani 1 1 d . . .
Cl3 Cl 0.3762(3) 0.7032(3) 0.28001(19) 0.0904(8) Uani 1 1 d . . .
C40 C 0.2932(8) 0.6283(7) 0.3211(5) 0.057(2) Uani 1 1 d . . .
H45 H 0.3365 0.5508 0.2964 0.068 Uiso 1 1 calc R . .
Cl4 Cl 0.7552(8) 0.0176(8) 0.5509(6) 0.0384(14) Uiso 0.1748(3) 1 d PD C -2
Cl5 Cl 0.9725(9) -0.1049(8) 0.4334(7) 0.0384(14) Uiso 0.1748(3) 1 d PD C -2
Cl6 Cl 0.9417(8) 0.0965(8) 0.5167(6) 0.0384(14) Uiso 0.1748(3) 1 d PD C -2
C41 C 0.8679(16) 0.0268(16) 0.4721(15) 0.0384(14) Uiso 0.1748(3) 1 d PD C -2
H46 H 0.8319 0.0683 0.4215 0.046 Uiso 0.1748(3) 1 calc PR C -2
Cl7 Cl 0.7139(17) 0.0233(16) 0.5312(10) 0.104(3) Uiso 0.1723(10) 1 d PD D -3
Cl8 Cl 0.8122(16) 0.1560(13) 0.4295(12) 0.104(3) Uiso 0.1723(10) 1 d PD D -3
Cl9 Cl 0.8591(16) -0.0601(14) 0.3611(11) 0.104(3) Uiso 0.1723(10) 1 d PD D -3
C42 C 0.758(3) 0.056(2) 0.4258(17) 0.104(3) Uiso 0.1723(10) 1 d PD D -3
H47 H 0.6857 0.0888 0.3972 0.124 Uiso 0.1723(10) 1 calc PR D -3
Cl10 Cl 0.9707(19) -0.099(2) 0.4085(16) 0.056(4) Uiso 0.081(2) 1 d PD E -4
Cl11 Cl 0.781(2) 0.0577(16) 0.327(2) 0.056(4) Uiso 0.081(2) 1 d PD E -4
Cl12 Cl 0.847(2) -0.1749(16) 0.3024(15) 0.056(4) Uiso 0.081(2) 1 d PD E -4
C43 C 0.840(3) -0.070(2) 0.370(3) 0.056(4) Uiso 0.081(2) 1 d PD E -4
H48 H 0.7813 -0.0676 0.4231 0.067 Uiso 0.081(2) 1 calc PR E -4
Cl13 Cl 0.7663(19) 0.092(2) 0.4135(17) 0.058(5) Uiso 0.072(2) 1 d PD F -5
Cl14 Cl 0.988(2) -0.0877(18) 0.451(2) 0.058(5) Uiso 0.072(2) 1 d PD F -5
Cl15 Cl 0.906(2) 0.126(2) 0.5344(19) 0.058(5) Uiso 0.072(2) 1 d PD F -5
C44 C 0.867(3) 0.035(2) 0.484(3) 0.058(5) Uiso 0.072(2) 1 d PD F -5
H49 H 0.8203 0.0125 0.5334 0.069 Uiso 0.072(2) 1 calc PR F -5

loop_
_atom_site_aniso_label
_atom_site_aniso_U_11
_atom_site_aniso_U_22
_atom_site_aniso_U_33
_atom_site_aniso_U_23
_atom_site_aniso_U_13
_atom_site_aniso_U_12
La1 0.03546(19) 0.02365(18) 0.03314(18) -0.00365(13) -0.00433(15) -0.01428(14)
Zn1 0.0415(4) 0.0234(4) 0.0343(4) -0.0031(3) -0.0075(3) -0.0145(3)
Zn2 0.0441(4) 0.0315(4) 0.0468(4) 0.0061(3) -0.0117(4) -0.0215(3)
C1 0.028(3) 0.027(3) 0.041(3) 0.005(2) -0.004(3) -0.017(2)
C2 0.032(3) 0.023(3) 0.048(4) -0.005(3) 0.007(3) -0.017(3)
C3 0.035(3) 0.021(3) 0.041(3) -0.001(2) -0.001(3) -0.015(3)
C4 0.041(4) 0.024(3) 0.041(3) -0.008(3) 0.005(3) -0.015(3)
C5 0.044(4) 0.026(3) 0.055(4) 0.007(3) -0.006(3) -0.014(3)
C6 0.042(3) 0.030(3) 0.039(3) 0.008(3) -0.010(3) -0.019(3)
O1 0.036(2) 0.024(2) 0.039(2) -0.0039(17) -0.007(2) -0.0102(18)
O2 0.034(2) 0.026(2) 0.036(2) -0.0086(17) -0.0009(19) -0.0131(18)
C7 0.036(3) 0.027(3) 0.041(3) -0.001(3) -0.008(3) -0.015(3)
N1 0.052(3) 0.034(3) 0.032(3) 0.001(2) -0.015(3) -0.023(3)
O3 0.052(3) 0.033(2) 0.037(2) -0.0001(19) -0.011(2) -0.020(2)
C8 0.065(5) 0.040(4) 0.054(4) -0.003(3) -0.023(4) -0.027(4)
C9 0.070(5) 0.032(4) 0.051(4) -0.007(3) -0.017(4) -0.029(3)
O4 0.068(3) 0.031(3) 0.047(3) -0.011(2) -0.009(3) -0.022(2)
N2 0.067(4) 0.023(3) 0.038(3) -0.002(2) -0.019(3) -0.018(3)
C10 0.053(4) 0.023(3) 0.031(3) -0.003(2) -0.002(3) -0.010(3)
C11 0.048(4) 0.019(3) 0.035(3) 0.003(2) 0.002(3) -0.005(3)
C12 0.037(3) 0.022(3) 0.043(3) 0.003(3) -0.001(3) -0.011(3)
C13 0.051(4) 0.020(3) 0.042(4) 0.000(3) -0.003(3) -0.014(3)
C14 0.041(4) 0.025(3) 0.041(3) 0.006(3) -0.007(3) -0.009(3)
C15 0.039(4) 0.032(4) 0.047(4) 0.001(3) 0.010(3) -0.008(3)
C16 0.056(4) 0.030(4) 0.042(4) -0.003(3) 0.002(3) -0.010(3)
O5 0.044(2) 0.032(2) 0.027(2) -0.0029(17) -0.006(2) -0.018(2)
O6 0.038(2) 0.038(3) 0.042(2) -0.004(2) -0.006(2) -0.019(2)
C17 0.045(4) 0.034(4) 0.049(4) 0.007(3) 0.000(3) -0.011(3)
N3 0.032(3) 0.037(3) 0.075(4) 0.014(3) -0.012(3) -0.017(3)
O7 0.042(3) 0.066(4) 0.080(4) 0.003(3) -0.011(3) -0.029(3)
C18 0.042(4) 0.059(5) 0.072(5) 0.008(4) -0.014(4) -0.021(4)
C19 0.046(4) 0.061(5) 0.060(4) 0.014(4) -0.015(4) -0.039(4)
O8 0.065(3) 0.057(3) 0.071(4) 0.007(3) -0.021(3) -0.043(3)
N4 0.044(3) 0.035(3) 0.056(4) 0.009(3) -0.017(3) -0.022(3)
C20 0.061(4) 0.047(4) 0.047(4) 0.010(3) -0.033(4) -0.031(3)
C21 0.057(4) 0.035(4) 0.040(4) 0.000(3) -0.009(3) -0.021(3)
C22 0.055(4) 0.034(3) 0.032(3) 0.001(3) -0.014(3) -0.021(3)
C23 0.054(4) 0.031(3) 0.034(3) 0.000(3) -0.008(3) -0.021(3)
C24 0.055(4) 0.023(3) 0.051(4) -0.002(3) 0.001(4) -0.014(3)
C25 0.056(4) 0.032(4) 0.039(4) 0.003(3) -0.016(3) -0.005(3)
C26 0.072(5) 0.046(4) 0.034(3) 0.004(3) -0.016(4) -0.030(4)
O9 0.053(3) 0.041(3) 0.033(2) -0.0017(19) -0.010(2) -0.028(2)
O10 0.045(3) 0.034(2) 0.041(2) -0.0051(19) 0.000(2) -0.021(2)
C27 0.043(4) 0.033(4) 0.054(4) 0.002(3) 0.003(3) -0.020(3)
C28 0.040(4) 0.039(4) 0.055(4) -0.008(3) 0.002(3) -0.021(3)
C29 0.041(4) 0.031(4) 0.042(4) -0.005(3) 0.003(3) -0.011(3)
C30 0.044(4) 0.028(3) 0.039(3) -0.014(3) 0.000(3) -0.011(3)
O11 0.051(3) 0.031(2) 0.040(2) -0.0041(19) -0.006(2) -0.022(2)
O12 0.043(2) 0.028(2) 0.034(2) -0.0026(18) -0.006(2) -0.015(2)
C31 0.039(3) 0.024(3) 0.046(4) -0.005(3) -0.004(3) -0.016(3)
C32 0.082(5) 0.053(5) 0.045(4) -0.002(3) -0.005(4) -0.048(4)
O13 0.041(2) 0.034(2) 0.041(2) 0.0071(19) -0.010(2) -0.018(2)
O14 0.047(3) 0.033(2) 0.047(3) 0.009(2) -0.018(2) -0.021(2)
C33 0.049(4) 0.028(3) 0.039(3) 0.001(3) -0.004(3) -0.017(3)
C34 0.048(4) 0.045(4) 0.055(4) 0.017(3) -0.016(4) -0.026(3)
O15 0.034(4) 0.035(5) 0.045(4) -0.003(3) -0.010(3) -0.021(3)
O16 0.039(3) 0.028(3) 0.034(4) 0.003(2) -0.002(3) -0.015(2)
C35 0.033(6) 0.015(5) 0.024(5) 0.003(4) -0.009(5) -0.013(5)
C36 0.061(9) 0.038(8) 0.090(12) 0.026(8) -0.042(9) -0.028(7)
O17 0.039(3) 0.028(3) 0.034(4) 0.003(2) -0.002(3) -0.015(2)
O18 0.065(6) 0.092(7) 0.096(7) 0.001(5) -0.023(5) -0.046(5)
C37 0.071(7) 0.067(7) 0.071(7) 0.010(5) -0.011(6) -0.030(5)
C38 0.069(13) 0.071(14) 0.15(2) 0.070(15) -0.027(14) -0.013(11)
O19 0.034(4) 0.035(5) 0.045(4) -0.003(3) -0.010(3) -0.021(3)
C39 0.111(16) 0.052(11) 0.062(11) -0.001(9) -0.003(11) -0.038(11)
Cl1 0.0803(15) 0.0638(15) 0.1044(19) 0.0135(13) -0.0432(15) -0.0308(12)
Cl2 0.0892(17) 0.0860(18) 0.0489(11) -0.0009(11) -0.0116(12) -0.0271(14)
Cl3 0.114(2) 0.107(2) 0.0840(17) 0.0049(15) -0.0123(16) -0.0802(18)
C40 0.068(5) 0.051(5) 0.049(4) -0.003(4) -0.012(4) -0.021(4)

loop_
_atom_type_symbol
_atom_type_description
_atom_type_scat_dispersion_real
_atom_type_scat_dispersion_imag
_atom_type_scat_source
C C 0.0033 0.0016 'International Tables Vol C Tables 4.2.6.8 and 6.1.1.4'
H H 0.0000 0.0000 'International Tables Vol C Tables 4.2.6.8 and 6.1.1.4'
La La -0.2871 2.4523 'International Tables Vol C Tables 4.2.6.8 and 6.1.1.4'
N N 0.0061 0.0033 'International Tables Vol C Tables 4.2.6.8 and 6.1.1.4'
O O 0.0106 0.0060 'International Tables Vol C Tables 4.2.6.8 and 6.1.1.4'
Zn Zn 0.2839 1.4301 'International Tables Vol C Tables 4.2.6.8 and 6.1.1.4'
Cl Cl 0.1484 0.1585 'International Tables Vol C Tables 4.2.6.8 and 6.1.1.4'

loop_
_geom_angle_atom_site_label_1
_geom_angle_atom_site_label_2
_geom_angle_atom_site_label_3
_geom_angle
_geom_angle_site_symmetry_1
_geom_angle_site_symmetry_3
_geom_angle_publ_flag
O6 La1 O5 63.18(15) . . ?
O6 La1 O9 73.84(15) . . ?
O5 La1 O9 137.02(15) . . ?
O6 La1 O11 119.38(15) . . ?
O5 La1 O11 75.84(15) . . ?
O9 La1 O11 129.82(15) . . ?
O6 La1 O1 119.12(15) . . ?
O5 La1 O1 62.88(14) . . ?
O9 La1 O1 149.43(15) . . ?
O11 La1 O1 70.76(15) . . ?
O6 La1 O13 69.68(15) . . ?
O5 La1 O13 90.15(15) . . ?
O9 La1 O13 74.27(15) . . ?
O11 La1 O13 154.93(14) . . ?
O1 La1 O13 84.40(14) . . ?
O6 La1 O19 70.3(4) . . ?
O5 La1 O19 89.8(4) . . ?
O9 La1 O19 75.4(4) . . ?
O11 La1 O19 66.9(4) . . ?
O1 La1 O19 134.0(4) . . ?
O13 La1 O19 134.9(4) . . ?
O6 La1 O15 66.5(4) . . ?
O5 La1 O15 94.7(4) . . ?
O9 La1 O15 67.0(4) . . ?
O11 La1 O15 75.2(4) . . ?
O1 La1 O15 142.8(4) . . ?
O13 La1 O15 127.5(4) . . ?
O19 La1 O15 8.8(6) . . ?
O6 La1 O10 126.07(14) . . ?
O5 La1 O10 149.62(15) . . ?
O9 La1 O10 61.50(15) . . ?
O11 La1 O10 75.17(14) . . ?
O1 La1 O10 114.69(14) . . ?
O13 La1 O10 120.18(14) . . ?
O19 La1 O10 70.5(5) . . ?
O15 La1 O10 69.2(4) . . ?
O6 La1 O2 143.55(15) . . ?
O5 La1 O2 120.65(13) . . ?
O9 La1 O2 93.67(14) . . ?
O11 La1 O2 95.14(14) . . ?
O1 La1 O2 58.94(13) . . ?
O13 La1 O2 74.00(14) . . ?
O19 La1 O2 140.6(5) . . ?
O15 La1 O2 140.2(4) . . ?
O10 La1 O2 71.05(13) . . ?
O6 La1 Zn2 34.80(10) . . ?
O5 La1 Zn2 97.92(11) . . ?
O9 La1 Zn2 39.13(11) . . ?
O11 La1 Zn2 136.53(11) . . ?
O1 La1 Zn2 144.56(11) . . ?
O13 La1 Zn2 65.14(10) . . ?
O19 La1 Zn2 70.2(4) . . ?
O15 La1 Zn2 62.4(4) . . ?
O10 La1 Zn2 96.84(10) . . ?
O2 La1 Zn2 123.09(9) . . ?
O6 La1 Zn1 95.65(10) . . ?
O5 La1 Zn1 32.59(10) . . ?
O9 La1 Zn1 169.07(11) . . ?
O11 La1 Zn1 57.82(10) . . ?
O1 La1 Zn1 34.73(9) . . ?
O13 La1 Zn1 99.54(10) . . ?
O19 La1 Zn1 104.2(4) . . ?
O15 La1 Zn1 112.0(4) . . ?
O10 La1 Zn1 129.01(10) . . ?
O2 La1 Zn1 93.21(9) . . ?
Zn2 La1 Zn1 130.17(2) . . ?
O5 Zn1 O12 107.90(18) . . ?
O5 Zn1 N1 140.5(2) . . ?
O12 Zn1 N1 110.7(2) . . ?
O5 Zn1 O1 79.65(17) . . ?
O12 Zn1 O1 98.90(18) . . ?
N1 Zn1 O1 86.50(19) . . ?
O5 Zn1 N2 85.2(2) . . ?
O12 Zn1 N2 103.7(2) . . ?
N1 Zn1 N2 93.5(2) . . ?
O1 Zn1 N2 155.8(2) . . ?
O5 Zn1 La1 42.04(12) . . ?
O12 Zn1 La1 90.31(12) . . ?
N1 Zn1 La1 129.21(15) . . ?
O1 Zn1 La1 43.74(12) . . ?
N2 Zn1 La1 126.84(17) . . ?
O6 Zn2 O14 89.01(19) . . ?
O6 Zn2 O17 86.3(5) . . ?
O14 Zn2 O17 175.1(5) . . ?
O6 Zn2 O16 88.6(5) . . ?
O14 Zn2 O16 169.6(4) . . ?
O17 Zn2 O16 8.9(6) . . ?
O6 Zn2 N4 169.5(2) . . ?
O14 Zn2 N4 91.6(2) . . ?
O17 Zn2 N4 92.7(5) . . ?
O16 Zn2 N4 88.9(5) . . ?
O6 Zn2 O9 88.80(17) . . ?
O14 Zn2 O9 87.59(19) . . ?
O17 Zn2 O9 90.7(4) . . ?
O16 Zn2 O9 82.2(4) . . ?
N4 Zn2 O9 80.8(2) . . ?
O6 Zn2 N3 83.6(2) . . ?
O14 Zn2 N3 90.5(2) . . ?
O17 Zn2 N3 90.5(4) . . ?
O16 Zn2 N3 99.3(4) . . ?
N4 Zn2 N3 106.9(2) . . ?
O9 Zn2 N3 172.2(2) . . ?
O6 Zn2 La1 43.47(13) . . ?
O14 Zn2 La1 85.04(13) . . ?
O17 Zn2 La1 90.5(5) . . ?
O16 Zn2 La1 86.2(5) . . ?
N4 Zn2 La1 126.16(17) . . ?
O9 Zn2 La1 45.46(11) . . ?
N3 Zn2 La1 126.80(17) . . ?
C6 C1 C2 118.9(6) . . ?
C6 C1 C7 116.9(6) . . ?
C2 C1 C7 124.0(6) . . ?
O1 C2 C3 118.1(6) . . ?
O1 C2 C1 123.3(6) . . ?
C3 C2 C1 118.5(6) . . ?
C4 C3 O2 125.1(6) . . ?
C4 C3 C2 121.0(6) . . ?
O2 C3 C2 113.9(5) . . ?
C3 C4 C5 120.5(6) . . ?
C3 C4 H1 119.8 . . ?
C5 C4 H1 119.8 . . ?
C6 C5 C4 119.3(6) . . ?
C6 C5 H2 120.3 . . ?
C4 C5 H2 120.3 . . ?
C5 C6 C1 121.7(6) . . ?
C5 C6 H3 119.1 . . ?
C1 C6 H3 119.1 . . ?
C2 O1 Zn1 129.7(4) . . ?
C2 O1 La1 128.8(4) . . ?
Zn1 O1 La1 101.53(16) . . ?
C3 O2 C30 116.9(5) . . ?
C3 O2 La1 119.2(3) . . ?
C30 O2 La1 121.1(4) . . ?
N1 C7 C1 124.3(6) . . ?
N1 C7 H4 117.9 . . ?
C1 C7 H4 117.9 . . ?
C7 N1 O3 108.9(5) . . ?
C7 N1 Zn1 130.1(4) . . ?
O3 N1 Zn1 119.0(4) . . ?
C8 O3 N1 112.2(5) . . ?
O3 C8 C9 115.5(6) . . ?
O3 C8 H5 108.4 . . ?
C9 C8 H5 108.4 . . ?
O3 C8 H6 108.4 . . ?
C9 C8 H6 108.4 . . ?
H5 C8 H6 107.5 . . ?
O4 C9 C8 111.9(6) . . ?
O4 C9 H7 109.2 . . ?
C8 C9 H7 109.2 . . ?
O4 C9 H8 109.2 . . ?
C8 C9 H8 109.2 . . ?
H7 C9 H8 107.9 . . ?
N2 O4 C9 110.4(5) . . ?
C10 N2 O4 109.3(5) . . ?
C10 N2 Zn1 128.1(5) . . ?
O4 N2 Zn1 122.6(5) . . ?
N2 C10 C11 125.2(6) . . ?
N2 C10 H9 117.4 . . ?
C11 C10 H9 117.4 . . ?
C16 C11 C12 118.9(7) . . ?
C16 C11 C10 118.6(6) . . ?
C12 C11 C10 122.4(6) . . ?
O5 C12 C13 115.7(6) . . ?
O5 C12 C11 124.2(6) . . ?
C13 C12 C11 120.1(6) . . ?
O6 C13 C14 123.9(6) . . ?
O6 C13 C12 116.6(6) . . ?
C14 C13 C12 119.5(6) . . ?
C13 C14 C15 119.4(7) . . ?
C13 C14 C17 123.1(6) . . ?
C15 C14 C17 117.6(7) . . ?
C16 C15 C14 120.7(7) . . ?
C16 C15 H10 119.7 . . ?
C14 C15 H10 119.7 . . ?
C15 C16 C11 121.4(7) . . ?
C15 C16 H11 119.3 . . ?
C11 C16 H11 119.3 . . ?
C12 O5 Zn1 132.2(4) . . ?
C12 O5 La1 121.7(4) . . ?
Zn1 O5 La1 105.37(18) . . ?
C13 O6 Zn2 135.0(5) . . ?
C13 O6 La1 122.4(4) . . ?
Zn2 O6 La1 101.73(18) . . ?
N3 C17 C14 127.9(7) . . ?
N3 C17 H12 116.1 . . ?
C14 C17 H12 116.1 . . ?
C17 N3 O7 107.3(6) . . ?
C17 N3 Zn2 126.3(5) . . ?
O7 N3 Zn2 126.4(5) . . ?
N3 O7 C18 110.5(6) . . ?
O7 C18 C19 112.6(6) . . ?
O7 C18 H13 109.1 . . ?
C19 C18 H13 109.1 . . ?
O7 C18 H14 109.1 . . ?
C19 C18 H14 109.1 . . ?
H13 C18 H14 107.8 . . ?
O8 C19 C18 111.2(7) . . ?
O8 C19 H15 109.4 . . ?
C18 C19 H15 109.4 . . ?
O8 C19 H16 109.4 . . ?
C18 C19 H16 109.4 . . ?
H15 C19 H16 108.0 . . ?
N4 O8 C19 108.9(5) . . ?
C20 N4 O8 109.6(6) . . ?
C20 N4 Zn2 123.5(5) . . ?
O8 N4 Zn2 126.3(5) . . ?
N4 C20 C21 126.4(6) . . ?
N4 C20 H17 116.8 . . ?
C21 C20 H17 116.8 . . ?
C26 C21 C22 119.6(7) . . ?
C26 C21 C20 117.3(7) . . ?
C22 C21 C20 123.1(6) . . ?
O9 C22 C23 121.3(6) . . ?
O9 C22 C21 121.7(7) . . ?
C23 C22 C21 117.0(6) . . ?
C24 C23 C22 123.3(7) . . ?
C24 C23 O10 122.7(7) . . ?
C22 C23 O10 114.0(5) . . ?
C23 C24 C25 117.4(7) . . ?
C23 C24 H18 121.3 . . ?
C25 C24 H18 121.3 . . ?
C26 C25 C24 121.6(7) . . ?
C26 C25 H19 119.2 . . ?
C24 C25 H19 119.2 . . ?
C25 C26 C21 120.8(7) . . ?
C25 C26 H20 119.6 . . ?
C21 C26 H20 119.6 . . ?
C22 O9 Zn2 118.6(4) . . ?
C22 O9 La1 121.2(4) . . ?
Zn2 O9 La1 95.42(16) . . ?
C23 O10 C27 117.6(5) . . ?
C23 O10 La1 113.3(4) . . ?
C27 O10 La1 126.7(4) . . ?
O10 C27 C28 110.5(6) . . ?
O10 C27 H21 109.6 . . ?
C28 C27 H21 109.6 . . ?
O10 C27 H22 109.6 . . ?
C28 C27 H22 109.6 . . ?
H21 C27 H22 108.1 . . ?
C27 C28 C29 114.4(6) . . ?
C27 C28 H23 108.7 . . ?
C29 C28 H23 108.7 . . ?
C27 C28 H24 108.7 . . ?
C29 C28 H24 108.7 . . ?
H23 C28 H24 107.6 . . ?
C30 C29 C28 114.5(6) . . ?
C30 C29 H25 108.6 . . ?
C28 C29 H25 108.6 . . ?
C30 C29 H26 108.6 . . ?
C28 C29 H26 108.6 . . ?
H25 C29 H26 107.6 . . ?
O2 C30 C29 111.2(5) . . ?
O2 C30 H27 109.4 . . ?
C29 C30 H27 109.4 . . ?
O2 C30 H28 109.4 . . ?
C29 C30 H28 109.4 . . ?
H27 C30 H28 108.0 . . ?
C31 O11 La1 146.6(4) . . ?
C31 O12 Zn1 119.9(4) . . ?
O11 C31 O12 125.3(6) . . ?
O11 C31 C32 117.2(6) . . ?
O12 C31 C32 117.4(6) . . ?
C31 C32 H29 109.5 . . ?
C31 C32 H30 109.5 . . ?
H29 C32 H30 109.5 . . ?
C31 C32 H31 109.5 . . ?
H29 C32 H31 109.5 . . ?
H30 C32 H31 109.5 . . ?
C33 O13 La1 135.1(4) . . ?
C33 O14 Zn2 126.8(4) . . ?
O14 C33 O13 126.2(6) . . ?
O14 C33 C34 116.3(6) . . ?
O13 C33 C34 117.5(6) . . ?
C33 C34 H32 109.5 . . ?
C33 C34 H33 109.5 . . ?
H32 C34 H33 109.5 . . ?
C33 C34 H34 109.5 . . ?
H32 C34 H34 109.5 . . ?
H33 C34 H34 109.5 . . ?
C35 O15 La1 138.7(14) . . ?
La1 O15 H41 133(10) . . ?
C35 O16 Zn2 122.8(11) . . ?
O15 C35 O16 129.3(15) . . ?
O15 C35 C36 117.2(15) . . ?
O16 C35 C36 113.1(12) . . ?
O16 C35 H41 124(9) . . ?
C36 C35 H41 123(9) . . ?
C35 C36 H35 109.5 . . ?
C35 C36 H36 109.5 . . ?
H35 C36 H36 109.5 . . ?
C35 C36 H37 109.5 . . ?
H35 C36 H37 109.5 . . ?
H36 C36 H37 109.5 . . ?
C37 O17 Zn2 134.6(15) . . ?
O18 C37 O17 132(2) . . ?
O18 C37 C38 113.3(19) . . ?
O17 C37 C38 114.0(19) . . ?
C37 C38 H38 109.5 . . ?
C37 C38 H39 109.5 . . ?
H38 C38 H39 109.5 . . ?
C37 C38 H40 109.5 . . ?
H38 C38 H40 109.5 . . ?
H39 C38 H40 109.5 . . ?
C39 O19 La1 138.2(13) . . ?
C39 O19 H41 102(7) . . ?
La1 O19 H41 111(6) . . ?
O19 C39 H42 109.5 . . ?
O19 C39 H43 109.5 . . ?
H42 C39 H43 109.5 . . ?
O19 C39 H44 109.5 . . ?
H42 C39 H44 109.5 . . ?
H43 C39 H44 109.5 . . ?
Cl1 C40 Cl2 110.9(5) . . ?
Cl1 C40 Cl3 110.4(5) . . ?
Cl2 C40 Cl3 110.5(5) . . ?
Cl1 C40 H45 108.3 . . ?
Cl2 C40 H45 108.3 . . ?
Cl3 C40 H45 108.3 . . ?
Cl5 C41 Cl4 110.6(12) . . ?
Cl5 C41 Cl6 108.4(11) . . ?
Cl4 C41 Cl6 111.0(12) . . ?
Cl5 C41 H46 108.9 . . ?
Cl4 C41 H46 108.9 . . ?
Cl6 C41 H46 108.9 . . ?
Cl8 C42 Cl7 110.9(15) . . ?
Cl8 C42 Cl9 112.0(15) . . ?
Cl7 C42 Cl9 112.4(15) . . ?
Cl8 C42 H47 107.1 . . ?
Cl7 C42 H47 107.1 . . ?
Cl9 C42 H47 107.1 . . ?
Cl11 C43 Cl12 113.4(17) . . ?
Cl11 C43 Cl10 114.0(17) . . ?
Cl12 C43 Cl10 112.9(16) . . ?
Cl11 C43 H48 105.2 . . ?
Cl12 C43 H48 105.2 . . ?
Cl10 C43 H48 105.2 . . ?
Cl13 C44 Cl14 118.5(18) . . ?
Cl13 C44 Cl15 115.1(17) . . ?
Cl14 C44 Cl15 111.8(16) . . ?
Cl13 C44 H49 102.9 . . ?
Cl14 C44 H49 102.9 . . ?
Cl15 C44 H49 102.9 . . ?

loop_
_geom_bond_atom_site_label_1
_geom_bond_atom_site_label_2
_geom_bond_distance
_geom_bond_site_symmetry_2
_geom_bond_publ_flag
La1 O6 2.440(5) . ?
La1 O5 2.463(4) . ?
La1 O9 2.486(4) . ?
La1 O11 2.493(5) . ?
La1 O1 2.503(4) . ?
La1 O13 2.516(5) . ?
La1 O19 2.58(2) . ?
La1 O15 2.578(19) . ?
La1 O10 2.711(5) . ?
La1 O2 2.750(4) . ?
Zn1 O5 1.981(4) . ?
Zn1 O12 1.992(5) . ?
Zn1 N1 2.054(5) . ?
Zn1 O1 2.062(4) . ?
Zn1 N2 2.125(6) . ?
Zn2 O6 2.025(4) . ?
Zn2 O14 2.055(5) . ?
Zn2 O17 2.082(17) . ?
Zn2 O16 2.098(17) . ?
Zn2 N4 2.144(6) . ?
Zn2 O9 2.202(5) . ?
Zn2 N3 2.209(6) . ?
C1 C6 1.407(9) . ?
C1 C2 1.416(9) . ?
C1 C7 1.452(9) . ?
C2 O1 1.324(7) . ?
C2 C3 1.405(8) . ?
C3 C4 1.376(9) . ?
C3 O2 1.387(7) . ?
C4 C5 1.403(10) . ?
C4 H1 0.9500 . ?
C5 C6 1.361(9) . ?
C5 H2 0.9500 . ?
C6 H3 0.9500 . ?
O2 C30 1.444(7) . ?
C7 N1 1.289(8) . ?
C7 H4 0.9500 . ?
N1 O3 1.432(6) . ?
O3 C8 1.413(8) . ?
C8 C9 1.515(10) . ?
C8 H5 0.9900 . ?
C8 H6 0.9900 . ?
C9 O4 1.429(9) . ?
C9 H7 0.9900 . ?
C9 H8 0.9900 . ?
O4 N2 1.422(7) . ?
N2 C10 1.288(9) . ?
C10 C11 1.447(10) . ?
C10 H9 0.9500 . ?
C11 C16 1.393(10) . ?
C11 C12 1.411(9) . ?
C12 O5 1.321(8) . ?
C12 C13 1.408(10) . ?
C13 O6 1.311(8) . ?
C13 C14 1.394(10) . ?
C14 C15 1.415(10) . ?
C14 C17 1.435(10) . ?
C15 C16 1.352(11) . ?
C15 H10 0.9500 . ?
C16 H11 0.9500 . ?
C17 N3 1.286(9) . ?
C17 H12 0.9500 . ?
N3 O7 1.431(7) . ?
O7 C18 1.432(10) . ?
C18 C19 1.511(11) . ?
C18 H13 0.9900 . ?
C18 H14 0.9900 . ?
C19 O8 1.437(9) . ?
C19 H15 0.9900 . ?
C19 H16 0.9900 . ?
O8 N4 1.414(8) . ?
N4 C20 1.292(9) . ?
C20 C21 1.431(11) . ?
C20 H17 0.9500 . ?
C21 C26 1.415(10) . ?
C21 C22 1.428(10) . ?
C22 O9 1.323(8) . ?
C22 C23 1.398(10) . ?
C23 C24 1.381(9) . ?
C23 O10 1.410(8) . ?
C24 C25 1.424(10) . ?
C24 H18 0.9500 . ?
C25 C26 1.338(11) . ?
C25 H19 0.9500 . ?
C26 H20 0.9500 . ?
O10 C27 1.434(8) . ?
C27 C28 1.512(10) . ?
C27 H21 0.9900 . ?
C27 H22 0.9900 . ?
C28 C29 1.526(10) . ?
C28 H23 0.9900 . ?
C28 H24 0.9900 . ?
C29 C30 1.495(10) . ?
C29 H25 0.9900 . ?
C29 H26 0.9900 . ?
C30 H27 0.9900 . ?
C30 H28 0.9900 . ?
O11 C31 1.250(8) . ?
O12 C31 1.263(8) . ?
C31 C32 1.509(10) . ?
C32 H29 0.9800 . ?
C32 H30 0.9800 . ?
C32 H31 0.9800 . ?
O13 C33 1.267(8) . ?
O14 C33 1.262(8) . ?
C33 C34 1.517(9) . ?
C34 H32 0.9800 . ?
C34 H33 0.9800 . ?
C34 H34 0.9800 . ?
O15 C35 1.147(19) . ?
O15 H41 0.61(4) . ?
O16 C35 1.24(2) . ?
C35 C36 1.511(17) . ?
C35 H41 0.56(6) . ?
C36 H35 0.9800 . ?
C36 H36 0.9800 . ?
C36 H37 0.9800 . ?
O17 C37 1.33(2) . ?
O18 C37 1.19(2) . ?
C37 C38 1.52(3) . ?
C38 H38 0.9800 . ?
C38 H39 0.9800 . ?
C38 H40 0.9800 . ?
O19 C39 1.52(3) . ?
O19 H41 0.91(2) . ?
C39 H42 0.9800 . ?
C39 H43 0.9800 . ?
C39 H44 0.9800 . ?
Cl1 C40 1.739(9) . ?
Cl2 C40 1.751(8) . ?
Cl3 C40 1.753(10) . ?
C40 H45 1.0000 . ?
Cl4 C41 1.753(18) . ?
Cl5 C41 1.751(17) . ?
Cl6 C41 1.764(17) . ?
C41 H46 1.0000 . ?
Cl7 C42 1.737(19) . ?
Cl8 C42 1.721(19) . ?
Cl9 C42 1.751(19) . ?
C42 H47 1.0000 . ?
Cl10 C43 1.723(19) . ?
Cl11 C43 1.72(2) . ?
Cl12 C43 1.72(2) . ?
C43 H48 1.0000 . ?
Cl13 C44 1.71(2) . ?
Cl14 C44 1.725(19) . ?
Cl15 C44 1.73(2) . ?
C44 H49 1.0000 . ?

loop_
_geom_torsion_atom_site_label_1
_geom_torsion_atom_site_label_2
_geom_torsion_atom_site_label_3
_geom_torsion_atom_site_label_4
_geom_torsion
_geom_torsion_site_symmetry_1
_geom_torsion_site_symmetry_2
_geom_torsion_site_symmetry_3
_geom_torsion_site_symmetry_4
_geom_torsion_publ_flag
O6 La1 Zn1 O5 4.8(2) . . . . ?
O9 La1 Zn1 O5 20.4(6) . . . . ?
O11 La1 Zn1 O5 -116.6(2) . . . . ?
O1 La1 Zn1 O5 140.5(3) . . . . ?
O13 La1 Zn1 O5 75.1(2) . . . . ?
O19 La1 Zn1 O5 -66.3(5) . . . . ?
O15 La1 Zn1 O5 -62.1(5) . . . . ?
O10 La1 Zn1 O5 -142.6(2) . . . . ?
O2 La1 Zn1 O5 149.4(2) . . . . ?
Zn2 La1 Zn1 O5 9.64(19) . . . . ?
O6 La1 Zn1 O12 121.69(17) . . . . ?
O5 La1 Zn1 O12 116.9(2) . . . . ?
O9 La1 Zn1 O12 137.4(6) . . . . ?
O11 La1 Zn1 O12 0.34(18) . . . . ?
O1 La1 Zn1 O12 -102.6(2) . . . . ?
O13 La1 Zn1 O12 -168.02(16) . . . . ?
O19 La1 Zn1 O12 50.7(5) . . . . ?
O15 La1 Zn1 O12 54.8(5) . . . . ?
O10 La1 Zn1 O12 -25.63(18) . . . . ?
O2 La1 Zn1 O12 -93.71(16) . . . . ?
Zn2 La1 Zn1 O12 126.57(13) . . . . ?
O6 La1 Zn1 N1 -120.9(2) . . . . ?
O5 La1 Zn1 N1 -125.7(3) . . . . ?
O9 La1 Zn1 N1 -105.2(6) . . . . ?
O11 La1 Zn1 N1 117.8(2) . . . . ?
O1 La1 Zn1 N1 14.8(3) . . . . ?
O13 La1 Zn1 N1 -50.6(2) . . . . ?
O19 La1 Zn1 N1 168.1(5) . . . . ?
O15 La1 Zn1 N1 172.2(5) . . . . ?
O10 La1 Zn1 N1 91.8(2) . . . . ?
O2 La1 Zn1 N1 23.7(2) . . . . ?
Zn2 La1 Zn1 N1 -116.0(2) . . . . ?
O6 La1 Zn1 O1 -135.7(2) . . . . ?
O5 La1 Zn1 O1 -140.5(3) . . . . ?
O9 La1 Zn1 O1 -120.0(6) . . . . ?
O11 La1 Zn1 O1 103.0(2) . . . . ?
O13 La1 Zn1 O1 -65.4(2) . . . . ?
O19 La1 Zn1 O1 153.3(5) . . . . ?
O15 La1 Zn1 O1 157.4(5) . . . . ?
O10 La1 Zn1 O1 77.0(2) . . . . ?
O2 La1 Zn1 O1 8.9(2) . . . . ?
Zn2 La1 Zn1 O1 -130.82(19) . . . . ?
O6 La1 Zn1 N2 14.2(2) . . . . ?
O5 La1 Zn1 N2 9.5(3) . . . . ?
O9 La1 Zn1 N2 29.9(6) . . . . ?
O11 La1 Zn1 N2 -107.1(2) . . . . ?
O1 La1 Zn1 N2 149.9(3) . . . . ?
O13 La1 Zn1 N2 84.5(2) . . . . ?
O19 La1 Zn1 N2 -56.8(5) . . . . ?
O15 La1 Zn1 N2 -52.6(5) . . . . ?
O10 La1 Zn1 N2 -133.1(2) . . . . ?
O2 La1 Zn1 N2 158.8(2) . . . . ?
Zn2 La1 Zn1 N2 19.1(2) . . . . ?
O5 La1 Zn2 O6 -3.3(2) . . . . ?
O9 La1 Zn2 O6 174.7(3) . . . . ?
O11 La1 Zn2 O6 74.4(2) . . . . ?
O1 La1 Zn2 O6 -56.6(3) . . . . ?
O13 La1 Zn2 O6 -89.8(2) . . . . ?
O19 La1 Zn2 O6 83.6(5) . . . . ?
O15 La1 Zn2 O6 87.9(5) . . . . ?
O10 La1 Zn2 O6 150.1(2) . . . . ?
O2 La1 Zn2 O6 -138.1(2) . . . . ?
Zn1 La1 Zn2 O6 -8.5(2) . . . . ?
O6 La1 Zn2 O14 93.8(2) . . . . ?
O5 La1 Zn2 O14 90.49(17) . . . . ?
O9 La1 Zn2 O14 -91.5(2) . . . . ?
O11 La1 Zn2 O14 168.2(2) . . . . ?
O1 La1 Zn2 O14 37.2(2) . . . . ?
O13 La1 Zn2 O14 4.02(17) . . . . ?
O19 La1 Zn2 O14 177.4(5) . . . . ?
O15 La1 Zn2 O14 -178.3(5) . . . . ?
O10 La1 Zn2 O14 -116.14(17) . . . . ?
O2 La1 Zn2 O14 -44.34(17) . . . . ?
Zn1 La1 Zn2 O14 85.27(14) . . . . ?
O6 La1 Zn2 O17 -84.1(4) . . . . ?
O5 La1 Zn2 O17 -87.4(4) . . . . ?
O9 La1 Zn2 O17 90.6(4) . . . . ?
O11 La1 Zn2 O17 -9.7(4) . . . . ?
O1 La1 Zn2 O17 -140.7(4) . . . . ?
O13 La1 Zn2 O17 -173.9(4) . . . . ?
O19 La1 Zn2 O17 -0.5(6) . . . . ?
O15 La1 Zn2 O17 3.8(6) . . . . ?
O10 La1 Zn2 O17 65.9(4) . . . . ?
O2 La1 Zn2 O17 137.7(4) . . . . ?
Zn1 La1 Zn2 O17 -92.6(4) . . . . ?
O6 La1 Zn2 O16 -91.9(4) . . . . ?
O5 La1 Zn2 O16 -95.2(4) . . . . ?
O9 La1 Zn2 O16 82.8(4) . . . . ?
O11 La1 Zn2 O16 -17.5(4) . . . . ?
O1 La1 Zn2 O16 -148.5(4) . . . . ?
O13 La1 Zn2 O16 178.3(4) . . . . ?
O19 La1 Zn2 O16 -8.3(6) . . . . ?
O15 La1 Zn2 O16 -4.0(6) . . . . ?
O10 La1 Zn2 O16 58.2(4) . . . . ?
O2 La1 Zn2 O16 130.0(4) . . . . ?
Zn1 La1 Zn2 O16 -100.4(4) . . . . ?
O6 La1 Zn2 N4 -177.8(3) . . . . ?
O5 La1 Zn2 N4 178.9(2) . . . . ?
O9 La1 Zn2 N4 -3.1(3) . . . . ?
O11 La1 Zn2 N4 -103.4(2) . . . . ?
O1 La1 Zn2 N4 125.7(3) . . . . ?
O13 La1 Zn2 N4 92.4(2) . . . . ?
O19 La1 Zn2 N4 -94.1(5) . . . . ?
O15 La1 Zn2 N4 -89.9(5) . . . . ?
O10 La1 Zn2 N4 -27.7(2) . . . . ?
O2 La1 Zn2 N4 44.1(2) . . . . ?
Zn1 La1 Zn2 N4 173.68(19) . . . . ?
O6 La1 Zn2 O9 -174.7(3) . . . . ?
O5 La1 Zn2 O9 -178.0(2) . . . . ?
O11 La1 Zn2 O9 -100.3(2) . . . . ?
O1 La1 Zn2 O9 128.7(2) . . . . ?
O13 La1 Zn2 O9 95.5(2) . . . . ?
O19 La1 Zn2 O9 -91.1(5) . . . . ?
O15 La1 Zn2 O9 -86.8(5) . . . . ?
O10 La1 Zn2 O9 -24.6(2) . . . . ?
O2 La1 Zn2 O9 47.2(2) . . . . ?
Zn1 La1 Zn2 O9 176.77(18) . . . . ?
O6 La1 Zn2 N3 6.9(3) . . . . ?
O5 La1 Zn2 N3 3.6(2) . . . . ?
O9 La1 Zn2 N3 -178.4(3) . . . . ?
O11 La1 Zn2 N3 81.3(2) . . . . ?
O1 La1 Zn2 N3 -49.7(3) . . . . ?
O13 La1 Zn2 N3 -82.9(2) . . . . ?
O19 La1 Zn2 N3 90.5(5) . . . . ?
O15 La1 Zn2 N3 94.8(5) . . . . ?
O10 La1 Zn2 N3 157.0(2) . . . . ?
O2 La1 Zn2 N3 -131.2(2) . . . . ?
Zn1 La1 Zn2 N3 -1.6(2) . . . . ?
C6 C1 C2 O1 -177.3(6) . . . . ?
C7 C1 C2 O1 -1.6(10) . . . . ?
C6 C1 C2 C3 1.1(9) . . . . ?
C7 C1 C2 C3 176.8(6) . . . . ?
O1 C2 C3 C4 179.4(6) . . . . ?
C1 C2 C3 C4 0.9(9) . . . . ?
O1 C2 C3 O2 1.0(8) . . . . ?
C1 C2 C3 O2 -177.5(5) . . . . ?
O2 C3 C4 C5 177.0(6) . . . . ?
C2 C3 C4 C5 -1.2(10) . . . . ?
C3 C4 C5 C6 -0.6(10) . . . . ?
C4 C5 C6 C1 2.7(10) . . . . ?
C2 C1 C6 C5 -2.9(10) . . . . ?
C7 C1 C6 C5 -178.9(6) . . . . ?
C3 C2 O1 Zn1 168.7(4) . . . . ?
C1 C2 O1 Zn1 -12.9(9) . . . . ?
C3 C2 O1 La1 -10.0(8) . . . . ?
C1 C2 O1 La1 168.5(4) . . . . ?
O5 Zn1 O1 C2 155.4(5) . . . . ?
O12 Zn1 O1 C2 -97.9(5) . . . . ?
N1 Zn1 O1 C2 12.5(5) . . . . ?
N2 Zn1 O1 C2 103.2(7) . . . . ?
La1 Zn1 O1 C2 -178.9(6) . . . . ?
O5 Zn1 O1 La1 -25.68(17) . . . . ?
O12 Zn1 O1 La1 81.03(19) . . . . ?
N1 Zn1 O1 La1 -168.6(2) . . . . ?
N2 Zn1 O1 La1 -77.9(5) . . . . ?
O6 La1 O1 C2 -128.4(5) . . . . ?
O5 La1 O1 C2 -158.4(5) . . . . ?
O9 La1 O1 C2 -19.9(7) . . . . ?
O11 La1 O1 C2 118.0(5) . . . . ?
O13 La1 O1 C2 -65.4(5) . . . . ?
O19 La1 O1 C2 141.6(8) . . . . ?
O15 La1 O1 C2 142.9(8) . . . . ?
O10 La1 O1 C2 55.4(5) . . . . ?
O2 La1 O1 C2 9.3(5) . . . . ?
Zn2 La1 O1 C2 -95.3(5) . . . . ?
Zn1 La1 O1 C2 178.9(6) . . . . ?
O6 La1 O1 Zn1 52.7(2) . . . . ?
O5 La1 O1 Zn1 22.66(16) . . . . ?
O9 La1 O1 Zn1 161.2(2) . . . . ?
O11 La1 O1 Zn1 -60.89(18) . . . . ?
O13 La1 O1 Zn1 115.71(19) . . . . ?
O19 La1 O1 Zn1 -37.3(7) . . . . ?
O15 La1 O1 Zn1 -36.0(7) . . . . ?
O10 La1 O1 Zn1 -123.57(17) . . . . ?
O2 La1 O1 Zn1 -169.6(2) . . . . ?
Zn2 La1 O1 Zn1 85.7(2) . . . . ?
C4 C3 O2 C30 26.8(9) . . . . ?
C2 C3 O2 C30 -154.8(6) . . . . ?
C4 C3 O2 La1 -171.7(5) . . . . ?
C2 C3 O2 La1 6.6(7) . . . . ?
O6 La1 O2 C3 90.3(4) . . . . ?
O5 La1 O2 C3 5.0(5) . . . . ?
O9 La1 O2 C3 157.9(4) . . . . ?
O11 La1 O2 C3 -71.6(4) . . . . ?
O1 La1 O2 C3 -7.7(4) . . . . ?
O13 La1 O2 C3 85.4(4) . . . . ?
O19 La1 O2 C3 -130.8(7) . . . . ?
O15 La1 O2 C3 -144.5(6) . . . . ?
O10 La1 O2 C3 -144.0(4) . . . . ?
Zn2 La1 O2 C3 130.2(4) . . . . ?
Zn1 La1 O2 C3 -13.6(4) . . . . ?
O6 La1 O2 C30 -109.0(5) . . . . ?
O5 La1 O2 C30 165.6(4) . . . . ?
O9 La1 O2 C30 -41.5(4) . . . . ?
O11 La1 O2 C30 89.0(4) . . . . ?
O1 La1 O2 C30 152.9(5) . . . . ?
O13 La1 O2 C30 -114.0(4) . . . . ?
O19 La1 O2 C30 29.9(7) . . . . ?
O15 La1 O2 C30 16.1(7) . . . . ?
O10 La1 O2 C30 16.7(4) . . . . ?
Zn2 La1 O2 C30 -69.1(4) . . . . ?
Zn1 La1 O2 C30 147.0(4) . . . . ?
C6 C1 C7 N1 -170.5(6) . . . . ?
C2 C1 C7 N1 13.7(10) . . . . ?
C1 C7 N1 O3 -173.7(6) . . . . ?
C1 C7 N1 Zn1 -10.4(10) . . . . ?
O5 Zn1 N1 C7 -69.9(7) . . . . ?
O12 Zn1 N1 C7 97.3(6) . . . . ?
O1 Zn1 N1 C7 -0.9(6) . . . . ?
N2 Zn1 N1 C7 -156.6(6) . . . . ?
La1 Zn1 N1 C7 -11.0(7) . . . . ?
O5 Zn1 N1 O3 91.9(5) . . . . ?
O12 Zn1 N1 O3 -100.8(4) . . . . ?
O1 Zn1 N1 O3 161.0(4) . . . . ?
N2 Zn1 N1 O3 5.2(5) . . . . ?
La1 Zn1 N1 O3 150.8(3) . . . . ?
C7 N1 O3 C8 -122.5(6) . . . . ?
Zn1 N1 O3 C8 72.1(6) . . . . ?
N1 O3 C8 C9 -61.1(8) . . . . ?
O3 C8 C9 O4 -52.6(8) . . . . ?
C8 C9 O4 N2 88.6(6) . . . . ?
C9 O4 N2 C10 177.5(6) . . . . ?
C9 O4 N2 Zn1 -1.7(7) . . . . ?
O5 Zn1 N2 C10 -12.4(6) . . . . ?
O12 Zn1 N2 C10 -119.7(6) . . . . ?
N1 Zn1 N2 C10 128.1(6) . . . . ?
O1 Zn1 N2 C10 38.9(9) . . . . ?
La1 Zn1 N2 C10 -18.8(7) . . . . ?
O5 Zn1 N2 O4 166.6(5) . . . . ?
O12 Zn1 N2 O4 59.4(5) . . . . ?
N1 Zn1 N2 O4 -52.9(5) . . . . ?
O1 Zn1 N2 O4 -142.1(5) . . . . ?
La1 Zn1 N2 O4 160.3(4) . . . . ?
O4 N2 C10 C11 -176.4(6) . . . . ?
Zn1 N2 C10 C11 2.7(10) . . . . ?
N2 C10 C11 C16 -175.0(7) . . . . ?
N2 C10 C11 C12 9.3(10) . . . . ?
C16 C11 C12 O5 179.4(6) . . . . ?
C10 C11 C12 O5 -4.9(10) . . . . ?
C16 C11 C12 C13 -2.9(9) . . . . ?
C10 C11 C12 C13 172.8(6) . . . . ?
O5 C12 C13 O6 4.5(9) . . . . ?
C11 C12 C13 O6 -173.4(6) . . . . ?
O5 C12 C13 C14 -178.1(6) . . . . ?
C11 C12 C13 C14 4.0(9) . . . . ?
O6 C13 C14 C15 175.4(6) . . . . ?
C12 C13 C14 C15 -1.8(10) . . . . ?
O6 C13 C14 C17 -3.6(10) . . . . ?
C12 C13 C14 C17 179.2(6) . . . . ?
C13 C14 C15 C16 -1.6(10) . . . . ?
C17 C14 C15 C16 177.5(7) . . . . ?
C14 C15 C16 C11 2.8(11) . . . . ?
C12 C11 C16 C15 -0.5(10) . . . . ?
C10 C11 C16 C15 -176.4(6) . . . . ?
C13 C12 O5 Zn1 169.6(4) . . . . ?
C11 C12 O5 Zn1 -12.6(9) . . . . ?
C13 C12 O5 La1 0.9(7) . . . . ?
C11 C12 O5 La1 178.7(5) . . . . ?
O12 Zn1 O5 C12 120.4(5) . . . . ?
N1 Zn1 O5 C12 -72.1(6) . . . . ?
O1 Zn1 O5 C12 -143.5(6) . . . . ?
N2 Zn1 O5 C12 17.6(5) . . . . ?
La1 Zn1 O5 C12 -170.0(6) . . . . ?
O12 Zn1 O5 La1 -69.5(2) . . . . ?
N1 Zn1 O5 La1 97.9(3) . . . . ?
O1 Zn1 O5 La1 26.58(18) . . . . ?
N2 Zn1 O5 La1 -172.4(2) . . . . ?
O6 La1 O5 C12 -3.4(4) . . . . ?
O9 La1 O5 C12 -3.1(5) . . . . ?
O11 La1 O5 C12 -137.3(5) . . . . ?
O1 La1 O5 C12 147.3(5) . . . . ?
O13 La1 O5 C12 63.7(4) . . . . ?
O19 La1 O5 C12 -71.2(6) . . . . ?
O15 La1 O5 C12 -64.0(6) . . . . ?
O10 La1 O5 C12 -119.6(5) . . . . ?
O2 La1 O5 C12 135.1(4) . . . . ?
Zn2 La1 O5 C12 -1.2(4) . . . . ?
Zn1 La1 O5 C12 171.3(6) . . . . ?
O6 La1 O5 Zn1 -174.7(2) . . . . ?
O9 La1 O5 Zn1 -174.43(17) . . . . ?
O11 La1 O5 Zn1 51.32(19) . . . . ?
O1 La1 O5 Zn1 -24.05(16) . . . . ?
O13 La1 O5 Zn1 -107.68(19) . . . . ?
O19 La1 O5 Zn1 117.5(4) . . . . ?
O15 La1 O5 Zn1 124.7(4) . . . . ?
O10 La1 O5 Zn1 69.1(3) . . . . ?
O2 La1 O5 Zn1 -36.3(2) . . . . ?
Zn2 La1 O5 Zn1 -172.58(15) . . . . ?
C14 C13 O6 Zn2 8.1(10) . . . . ?
C12 C13 O6 Zn2 -174.6(4) . . . . ?
C14 C13 O6 La1 174.6(5) . . . . ?
C12 C13 O6 La1 -8.0(8) . . . . ?
O14 Zn2 O6 C13 84.6(6) . . . . ?
O17 Zn2 O6 C13 -97.0(7) . . . . ?
O16 Zn2 O6 C13 -105.5(7) . . . . ?
N4 Zn2 O6 C13 178.3(10) . . . . ?
O9 Zn2 O6 C13 172.2(6) . . . . ?
N3 Zn2 O6 C13 -6.0(6) . . . . ?
La1 Zn2 O6 C13 168.4(7) . . . . ?
O14 Zn2 O6 La1 -83.8(2) . . . . ?
O17 Zn2 O6 La1 94.6(4) . . . . ?
O16 Zn2 O6 La1 86.0(4) . . . . ?
N4 Zn2 O6 La1 9.9(12) . . . . ?
O9 Zn2 O6 La1 3.78(19) . . . . ?
N3 Zn2 O6 La1 -174.4(2) . . . . ?
O5 La1 O6 C13 6.0(4) . . . . ?
O9 La1 O6 C13 -173.8(5) . . . . ?
O11 La1 O6 C13 59.2(5) . . . . ?
O1 La1 O6 C13 -24.0(5) . . . . ?
O13 La1 O6 C13 -95.0(5) . . . . ?
O19 La1 O6 C13 106.2(6) . . . . ?
O15 La1 O6 C13 114.7(6) . . . . ?
O10 La1 O6 C13 151.9(4) . . . . ?
O2 La1 O6 C13 -100.1(5) . . . . ?
Zn2 La1 O6 C13 -170.3(6) . . . . ?
Zn1 La1 O6 C13 3.1(5) . . . . ?
O5 La1 O6 Zn2 176.3(2) . . . . ?
O9 La1 O6 Zn2 -3.48(17) . . . . ?
O11 La1 O6 Zn2 -130.49(18) . . . . ?
O1 La1 O6 Zn2 146.37(16) . . . . ?
O13 La1 O6 Zn2 75.35(19) . . . . ?
O19 La1 O6 Zn2 -83.4(4) . . . . ?
O15 La1 O6 Zn2 -74.9(4) . . . . ?
O10 La1 O6 Zn2 -37.8(3) . . . . ?
O2 La1 O6 Zn2 70.3(3) . . . . ?
Zn1 La1 O6 Zn2 173.46(15) . . . . ?
C13 C14 C17 N3 -0.9(11) . . . . ?
C15 C14 C17 N3 -179.9(7) . . . . ?
C14 C17 N3 O7 -177.4(7) . . . . ?
C14 C17 N3 Zn2 1.2(11) . . . . ?
O6 Zn2 N3 C17 1.3(6) . . . . ?
O14 Zn2 N3 C17 -87.7(6) . . . . ?
O17 Zn2 N3 C17 87.5(8) . . . . ?
O16 Zn2 N3 C17 88.8(8) . . . . ?
N4 Zn2 N3 C17 -179.5(6) . . . . ?
La1 Zn2 N3 C17 -3.5(7) . . . . ?
O6 Zn2 N3 O7 179.6(5) . . . . ?
O14 Zn2 N3 O7 90.6(5) . . . . ?
O17 Zn2 N3 O7 -94.2(7) . . . . ?
O16 Zn2 N3 O7 -92.9(7) . . . . ?
N4 Zn2 N3 O7 -1.2(6) . . . . ?
La1 Zn2 N3 O7 174.8(4) . . . . ?
C17 N3 O7 C18 -170.5(6) . . . . ?
Zn2 N3 O7 C18 10.9(8) . . . . ?
N3 O7 C18 C19 -70.2(8) . . . . ?
O7 C18 C19 O8 139.7(6) . . . . ?
C18 C19 O8 N4 -73.0(7) . . . . ?
C19 O8 N4 C20 168.3(6) . . . . ?
C19 O8 N4 Zn2 -3.2(7) . . . . ?
O6 Zn2 N4 C20 31.4(15) . . . . ?
O14 Zn2 N4 C20 124.9(6) . . . . ?
O17 Zn2 N4 C20 -52.7(7) . . . . ?
O16 Zn2 N4 C20 -44.7(7) . . . . ?
O9 Zn2 N4 C20 37.6(6) . . . . ?
N3 Zn2 N4 C20 -144.1(6) . . . . ?
La1 Zn2 N4 C20 39.8(6) . . . . ?
O6 Zn2 N4 O8 -158.2(10) . . . . ?
O14 Zn2 N4 O8 -64.7(5) . . . . ?
O17 Zn2 N4 O8 117.7(6) . . . . ?
O16 Zn2 N4 O8 125.7(6) . . . . ?
O9 Zn2 N4 O8 -152.0(5) . . . . ?
N3 Zn2 N4 O8 26.3(6) . . . . ?
La1 Zn2 N4 O8 -149.8(4) . . . . ?
O8 N4 C20 C21 176.0(7) . . . . ?
Zn2 N4 C20 C21 -12.2(11) . . . . ?
N4 C20 C21 C26 160.6(7) . . . . ?
N4 C20 C21 C22 -19.7(12) . . . . ?
C26 C21 C22 O9 -179.0(6) . . . . ?
C20 C21 C22 O9 1.3(11) . . . . ?
C26 C21 C22 C23 2.3(10) . . . . ?
C20 C21 C22 C23 -177.4(7) . . . . ?
O9 C22 C23 C24 175.0(6) . . . . ?
C21 C22 C23 C24 -6.3(10) . . . . ?
O9 C22 C23 O10 -4.4(9) . . . . ?
C21 C22 C23 O10 174.3(6) . . . . ?
C22 C23 C24 C25 5.5(10) . . . . ?
O10 C23 C24 C25 -175.1(6) . . . . ?
C23 C24 C25 C26 -0.7(10) . . . . ?
C24 C25 C26 C21 -3.1(11) . . . . ?
C22 C21 C26 C25 2.2(11) . . . . ?
C20 C21 C26 C25 -178.1(7) . . . . ?
C23 C22 O9 Zn2 -138.6(5) . . . . ?
C21 C22 O9 Zn2 42.7(8) . . . . ?
C23 C22 O9 La1 -21.5(8) . . . . ?
C21 C22 O9 La1 159.9(5) . . . . ?
O6 Zn2 O9 C22 126.5(5) . . . . ?
O14 Zn2 O9 C22 -144.5(5) . . . . ?
O17 Zn2 O9 C22 40.2(7) . . . . ?
O16 Zn2 O9 C22 37.8(6) . . . . ?
N4 Zn2 O9 C22 -52.4(5) . . . . ?
La1 Zn2 O9 C22 130.1(5) . . . . ?
O6 Zn2 O9 La1 -3.65(18) . . . . ?
O14 Zn2 O9 La1 85.41(18) . . . . ?
O17 Zn2 O9 La1 -89.9(5) . . . . ?
O16 Zn2 O9 La1 -92.4(5) . . . . ?
N4 Zn2 O9 La1 177.5(2) . . . . ?
O6 La1 O9 C22 -125.2(5) . . . . ?
O5 La1 O9 C22 -125.4(5) . . . . ?
O11 La1 O9 C22 -10.1(5) . . . . ?
O1 La1 O9 C22 114.5(5) . . . . ?
O13 La1 O9 C22 161.9(5) . . . . ?
O19 La1 O9 C22 -51.9(6) . . . . ?
O15 La1 O9 C22 -54.3(6) . . . . ?
O10 La1 O9 C22 23.6(4) . . . . ?
O2 La1 O9 C22 89.7(5) . . . . ?
Zn2 La1 O9 C22 -128.3(5) . . . . ?
Zn1 La1 O9 C22 -141.4(5) . . . . ?
O6 La1 O9 Zn2 3.15(16) . . . . ?
O5 La1 O9 Zn2 2.9(3) . . . . ?
O11 La1 O9 Zn2 118.20(19) . . . . ?
O1 La1 O9 Zn2 -117.2(3) . . . . ?
O13 La1 O9 Zn2 -69.76(17) . . . . ?
O19 La1 O9 Zn2 76.4(5) . . . . ?
O15 La1 O9 Zn2 74.0(5) . . . . ?
O10 La1 O9 Zn2 151.9(2) . . . . ?
O2 La1 O9 Zn2 -142.00(16) . . . . ?
Zn1 La1 O9 Zn2 -13.1(7) . . . . ?
C24 C23 O10 C27 8.5(9) . . . . ?
C22 C23 O10 C27 -172.1(6) . . . . ?
C24 C23 O10 La1 -155.1(5) . . . . ?
C22 C23 O10 La1 24.4(7) . . . . ?
O6 La1 O10 C23 13.8(5) . . . . ?
O5 La1 O10 C23 111.8(4) . . . . ?
O9 La1 O10 C23 -24.2(4) . . . . ?
O11 La1 O10 C23 129.6(4) . . . . ?
O1 La1 O10 C23 -170.2(4) . . . . ?
O13 La1 O10 C23 -72.0(4) . . . . ?
O19 La1 O10 C23 59.3(5) . . . . ?
O15 La1 O10 C23 50.1(5) . . . . ?
O2 La1 O10 C23 -129.5(4) . . . . ?
Zn2 La1 O10 C23 -6.8(4) . . . . ?
Zn1 La1 O10 C23 152.2(3) . . . . ?
O6 La1 O10 C27 -147.9(5) . . . . ?
O5 La1 O10 C27 -49.9(6) . . . . ?
O9 La1 O10 C27 174.0(5) . . . . ?
O11 La1 O10 C27 -32.1(5) . . . . ?
O1 La1 O10 C27 28.1(5) . . . . ?
O13 La1 O10 C27 126.3(5) . . . . ?
O19 La1 O10 C27 -102.4(6) . . . . ?
O15 La1 O10 C27 -111.6(6) . . . . ?
O2 La1 O10 C27 68.7(5) . . . . ?
Zn2 La1 O10 C27 -168.6(5) . . . . ?
Zn1 La1 O10 C27 -9.6(5) . . . . ?
C23 O10 C27 C28 157.4(5) . . . . ?
La1 O10 C27 C28 -41.5(7) . . . . ?
O10 C27 C28 C29 -70.2(8) . . . . ?
C27 C28 C29 C30 68.2(8) . . . . ?
C3 O2 C30 C29 70.6(7) . . . . ?
La1 O2 C30 C29 -90.5(6) . . . . ?
C28 C29 C30 O2 50.5(8) . . . . ?
O6 La1 O11 C31 -78.8(8) . . . . ?
O5 La1 O11 C31 -31.3(8) . . . . ?
O9 La1 O11 C31 -171.9(7) . . . . ?
O1 La1 O11 C31 34.5(8) . . . . ?
O13 La1 O11 C31 26.5(10) . . . . ?
O19 La1 O11 C31 -127.3(9) . . . . ?
O15 La1 O11 C31 -130.2(9) . . . . ?
O10 La1 O11 C31 157.9(8) . . . . ?
O2 La1 O11 C31 89.0(8) . . . . ?
Zn2 La1 O11 C31 -117.9(7) . . . . ?
Zn1 La1 O11 C31 -1.5(7) . . . . ?
O5 Zn1 O12 C31 39.0(5) . . . . ?
N1 Zn1 O12 C31 -132.5(5) . . . . ?
O1 Zn1 O12 C31 -42.9(5) . . . . ?
N2 Zn1 O12 C31 128.3(5) . . . . ?
La1 Zn1 O12 C31 0.1(4) . . . . ?
La1 O11 C31 O12 2.3(13) . . . . ?
La1 O11 C31 C32 -178.2(6) . . . . ?
Zn1 O12 C31 O11 -1.0(9) . . . . ?
Zn1 O12 C31 C32 179.5(5) . . . . ?
O6 La1 O13 C33 -36.0(6) . . . . ?
O5 La1 O13 C33 -97.2(6) . . . . ?
O9 La1 O13 C33 42.2(6) . . . . ?
O11 La1 O13 C33 -152.3(5) . . . . ?
O1 La1 O13 C33 -159.9(6) . . . . ?
O19 La1 O13 C33 -7.3(9) . . . . ?
O15 La1 O13 C33 -1.1(8) . . . . ?
O10 La1 O13 C33 84.7(6) . . . . ?
O2 La1 O13 C33 140.8(6) . . . . ?
Zn2 La1 O13 C33 1.5(6) . . . . ?
Zn1 La1 O13 C33 -128.5(6) . . . . ?
O6 Zn2 O14 C33 31.2(5) . . . . ?
O16 Zn2 O14 C33 -45(3) . . . . ?
N4 Zn2 O14 C33 -138.4(6) . . . . ?
O9 Zn2 O14 C33 -57.7(5) . . . . ?
N3 Zn2 O14 C33 114.7(6) . . . . ?
La1 Zn2 O14 C33 -12.2(5) . . . . ?
Zn2 O14 C33 O13 17.7(10) . . . . ?
Zn2 O14 C33 C34 -164.4(5) . . . . ?
La1 O13 C33 O14 -11.2(11) . . . . ?
La1 O13 C33 C34 170.9(4) . . . . ?
O6 La1 O15 C35 41.7(19) . . . . ?
O5 La1 O15 C35 100(2) . . . . ?
O9 La1 O15 C35 -40.0(18) . . . . ?
O11 La1 O15 C35 174(2) . . . . ?
O1 La1 O15 C35 149.4(16) . . . . ?
O13 La1 O15 C35 6(2) . . . . ?
O19 La1 O15 C35 156(7) . . . . ?
O10 La1 O15 C35 -107(2) . . . . ?
O2 La1 O15 C35 -106(2) . . . . ?
Zn2 La1 O15 C35 3.2(18) . . . . ?
Zn1 La1 O15 C35 128.2(19) . . . . ?
O6 Zn2 O16 C35 -35.4(12) . . . . ?
O14 Zn2 O16 C35 41(3) . . . . ?
O17 Zn2 O16 C35 -110(7) . . . . ?
N4 Zn2 O16 C35 134.4(12) . . . . ?
O9 Zn2 O16 C35 53.6(11) . . . . ?
N3 Zn2 O16 C35 -118.7(11) . . . . ?
La1 Zn2 O16 C35 8.0(11) . . . . ?
La1 O15 C35 O16 2(3) . . . . ?
La1 O15 C35 C36 173.7(15) . . . . ?
Zn2 O16 C35 O15 -9(2) . . . . ?
Zn2 O16 C35 C36 179.1(10) . . . . ?
O6 Zn2 O17 C37 143.8(18) . . . . ?
O16 Zn2 O17 C37 -111(7) . . . . ?
N4 Zn2 O17 C37 -46.7(18) . . . . ?
O9 Zn2 O17 C37 -127.4(18) . . . . ?
N3 Zn2 O17 C37 60.3(18) . . . . ?
La1 Zn2 O17 C37 -172.9(17) . . . . ?
Zn2 O17 C37 O18 -2(4) . . . . ?
Zn2 O17 C37 C38 -175.0(15) . . . . ?
O6 La1 O19 C39 -176.1(18) . . . . ?
O5 La1 O19 C39 -114.7(17) . . . . ?
O9 La1 O19 C39 106.1(18) . . . . ?
O11 La1 O19 C39 -40.0(16) . . . . ?
O1 La1 O19 C39 -64(2) . . . . ?
O13 La1 O19 C39 155.3(15) . . . . ?
O15 La1 O19 C39 121(6) . . . . ?
O10 La1 O19 C39 41.7(17) . . . . ?
O2 La1 O19 C39 28(2) . . . . ?
Zn2 La1 O19 C39 146.8(18) . . . . ?
Zn1 La1 O19 C39 -85.1(18) . . . . ?
